data_7704393
loop_
_publ_author_name
'Plokhikh, Igor V.'
'Tsirlin, Alexander A.'
'Heletta, Lukas'
'Klenner, Steffen'
'Charkin, Dmitri O.'
'Kuznetsov, Alexey N.'
'Shevelkov, Andrei V.'
'P\"ottgen, Rainer'
'Pfitzner, Arno'

_publ_section_title
;
 Synthesis, electronic structure and physical properties of two new
 layered compounds, EuFAgSe and EuFAg<sub>1-\d</sub>Te, featuring the
 active redox pair Eu<sup>2+</sup>/Ag<sup/>.
;
_journal_issue 22
_journal_name_full 'Dalton transactions (Cambridge, England : 2003)'
_journal_page_first 7426
_journal_page_last 7435
_journal_paper_doi 10.1039/d0dt01504k
_journal_volume 49
_journal_year 2020
_chemical_compound_source 'solid state reaction'
_chemical_formula_moiety EuAgSeF
_chemical_formula_sum 'Ag Eu F Se'
_chemical_formula_weight 357.791
_chemical_melting_point 580
_chemical_name_common EuAgSeF
_chemical_name_systematic EuAgSeF
_chemical_properties_physical 'paramagnetic, photo-sensitive'
_space_group_IT_number 129
_space_group_name_Hall '-P 4a 2a'
_space_group_name_H-M_alt 'P 4/n m m :2'
_symmetry_cell_setting tetragonal
_symmetry_Int_Tables_number 129
_symmetry_space_group_name_Hall '-P 4a 2a'
_symmetry_space_group_name_H-M 'P 4/n m m :2'
_audit_update_record
;
2020-02-12 deposited with the CCDC.	2020-05-12 downloaded from the CCDC.
;
_cell_angle_alpha 90
_cell_angle_beta 90
_cell_angle_gamma 90
_cell_formula_units_Z 2
_cell_length_a 4.15427(3)
_cell_length_b 4.15427(3)
_cell_length_c 9.21830(10)
_cell_measurement_temperature 293
_cell_volume 159.089(2)
_diffrn_ambient_pressure 100
_diffrn_ambient_temperature 293
_diffrn_measurement_device_type 'X-ray powder diffractometer'
_diffrn_radiation_probe x-ray
_diffrn_radiation_type 'Mo K\a~1~'
_diffrn_radiation_wavelength 0.7093
_diffrn_source 'sealed X-ray tube'
_diffrn_source_type 'STOE STADI P'
_exptl_absorpt_coefficient_mu 36.504
_exptl_crystal_colour yellow
_exptl_crystal_density_diffrn 7.4172
_exptl_crystal_description powder
_exptl_crystal_F_000 388
_pd_instr_location ' ?'
_pd_meas_2theta_range_inc 0.015
_pd_meas_2theta_range_max 74.635
_pd_meas_2theta_range_min 4.000
_pd_meas_number_of_points 4710
_pd_proc_2theta_range_inc 0.015
_pd_proc_2theta_range_max 74.635
_pd_proc_2theta_range_min 4
_pd_proc_ls_background_function 'Manual background combined with 5 Legendre polynoms'
_pd_proc_ls_pref_orient_corr 'March & Dollase'
_pd_proc_ls_profile_function Pseudo-Voigt
_pd_proc_ls_prof_R_factor 0.0217
_pd_proc_ls_prof_wR_expected 0.0149
_pd_proc_ls_prof_wR_factor 0.0304
_refine_diff_density_max 2.37
_refine_diff_density_min -2.82
_refine_ls_goodness_of_fit_all 2.04
_refine_ls_number_constraints 0
_refine_ls_number_parameters 29
_refine_ls_number_restraints 0
_refine_ls_R_factor_all 0.0276
_refine_ls_R_factor_gt 0.0219
_refine_ls_shift/su_max 0.0488
_refine_ls_shift/su_mean 0.0199
_refine_ls_weighting_scheme sigma
_refine_ls_wR_factor_all 0.0253
_refine_ls_wR_factor_gt 0.0241
_cod_data_source_file d0dt01504k2.cif
_cod_data_source_block I
_cod_depositor_comments 'Adding full bibliography for 7704393--7704394.cif.'
_cod_original_sg_symbol_Hall '-P 4a;-2a'
_cod_original_sg_symbol_H-M 'P 4/n m m'
_cod_original_formula_sum 'Eu F Ag Se'
_cod_database_code 7704393

loop_
_space_group_symop_id
_space_group_symop_operation_xyz
1 x,y,z
2 -x+1/2,-y+1/2,z
3 -y+1/2,x,z
4 y,-x+1/2,z
5 -x,y+1/2,-z
6 x+1/2,-y,-z
7 y+1/2,x+1/2,-z
8 -y,-x,-z
9 -x,-y,-z
10 x+1/2,y+1/2,-z
11 y+1/2,-x,-z
12 -y,x+1/2,-z
13 x,-y+1/2,z
14 -x+1/2,y,z
15 -y+1/2,-x+1/2,z
16 y,x,z

loop_
_atom_site_label
_atom_site_type_symbol
_atom_site_fract_x
_atom_site_fract_y
_atom_site_fract_z
_atom_site_adp_type
_atom_site_U_iso_or_equiv
_atom_site_site_symmetry_multiplicity
_atom_site_occupancy
_atom_site_calc_flag
_atom_site_refinement_flags
_atom_site_disorder_assembly
_atom_site_disorder_group
Eu1 Eu 0.25 0.25 0.34758(8) Uiso 0.00894(19) 2 1 d . . .
Ag1 Ag 0.75 0.25 0 Uiso 0.0163(4) 2 1 d . . .
Se1 Se 0.75 0.75 0.19680(13) Uiso 0.0083(3) 2 1 d . . .
F1 F -0.25 0.25 0.5 Uiso 0.0063(16) 2 1 d . . .

loop_
_atom_type_symbol
_atom_type_scat_dispersion_real
_atom_type_scat_dispersion_imag
_atom_type_scat_source
Ag -0.8869 1.1160 'International Tables Vol C tables 4.2.6.8 and 6.1.1.1'
Eu -0.1003 3.6972 'International Tables Vol C tables 4.2.6.8 and 6.1.1.1'
F 0.0179 0.0106 'International Tables Vol C tables 4.2.6.8 and 6.1.1.1'
Se -0.0749 2.2254 'International Tables Vol C tables 4.2.6.8 and 6.1.1.1'

loop_
_exptl_crystal_face_index_h
_exptl_crystal_face_index_k
_exptl_crystal_face_index_l
_exptl_crystal_face_perp_dist
? ? ? ?

loop_
_geom_angle_atom_site_label_1
_geom_angle_atom_site_label_2
_geom_angle_atom_site_label_3
_geom_angle_site_symmetry_1
_geom_angle_site_symmetry_2
_geom_angle_site_symmetry_3
_geom_angle
_geom_angle_publ_flag
Eu1 Eu1 Eu1 1_455 . 1_545 90 ?
Eu1 Eu1 Eu1 1_455 . 1_565 90 ?
Eu1 Eu1 Eu1 1_455 . 1_655 180 ?
Eu1 Eu1 Eu1 1_455 . 5_546 59.272(10) ?
Eu1 Eu1 Eu1 1_455 . 5_556 59.272(10) ?
Eu1 Eu1 Eu1 1_455 . 5_646 120.728(15) ?
Eu1 Eu1 Eu1 1_455 . 5_656 120.728(15) ?
Eu1 Eu1 Ag1 1_455 . 1_455 57.046(11) ?
Eu1 Eu1 Ag1 1_455 . . 122.954(19) ?
Eu1 Eu1 Ag1 1_455 . 3_545 90.000(12) ?
Eu1 Eu1 Ag1 1_455 . 3_555 90.000(12) ?
Eu1 Eu1 Se1 1_455 . 1_445 50.271(10) ?
Eu1 Eu1 Se1 1_455 . 1_455 50.271(10) ?
Eu1 Eu1 Se1 1_455 . 1_545 129.729(14) ?
Eu1 Eu1 Se1 1_455 . . 129.729(14) ?
Eu1 Eu1 F1 1_455 . . 34.075(11) ?
Eu1 Eu1 F1 1_455 . 1_655 145.92(3) ?
Eu1 Eu1 F1 1_455 . 3_555 90.000(8) ?
Eu1 Eu1 F1 1_455 . 3_565 90.000(8) ?
Eu1 Eu1 Eu1 1_545 . 1_565 180 ?
Eu1 Eu1 Eu1 1_545 . 1_655 90 ?
Eu1 Eu1 Eu1 1_545 . 5_546 59.272(10) ?
Eu1 Eu1 Eu1 1_545 . 5_556 120.728(15) ?
Eu1 Eu1 Eu1 1_545 . 5_646 59.272(10) ?
Eu1 Eu1 Eu1 1_545 . 5_656 120.728(15) ?
Eu1 Eu1 Ag1 1_545 . 1_455 90.000(12) ?
Eu1 Eu1 Ag1 1_545 . . 90.000(12) ?
Eu1 Eu1 Ag1 1_545 . 3_545 57.046(11) ?
Eu1 Eu1 Ag1 1_545 . 3_555 122.954(19) ?
Eu1 Eu1 Se1 1_545 . 1_445 50.271(10) ?
Eu1 Eu1 Se1 1_545 . 1_455 129.729(14) ?
Eu1 Eu1 Se1 1_545 . 1_545 50.271(10) ?
Eu1 Eu1 Se1 1_545 . . 129.729(14) ?
Eu1 Eu1 F1 1_545 . . 90.000(8) ?
Eu1 Eu1 F1 1_545 . 1_655 90.000(8) ?
Eu1 Eu1 F1 1_545 . 3_555 34.075(11) ?
Eu1 Eu1 F1 1_545 . 3_565 145.92(3) ?
Eu1 Eu1 Eu1 1_565 . 1_655 90 ?
Eu1 Eu1 Eu1 1_565 . 5_546 120.728(15) ?
Eu1 Eu1 Eu1 1_565 . 5_556 59.272(10) ?
Eu1 Eu1 Eu1 1_565 . 5_646 120.728(15) ?
Eu1 Eu1 Eu1 1_565 . 5_656 59.272(10) ?
Eu1 Eu1 Ag1 1_565 . 1_455 90.000(12) ?
Eu1 Eu1 Ag1 1_565 . . 90.000(12) ?
Eu1 Eu1 Ag1 1_565 . 3_545 122.954(19) ?
Eu1 Eu1 Ag1 1_565 . 3_555 57.046(11) ?
Eu1 Eu1 Se1 1_565 . 1_445 129.729(14) ?
Eu1 Eu1 Se1 1_565 . 1_455 50.271(10) ?
Eu1 Eu1 Se1 1_565 . 1_545 129.729(14) ?
Eu1 Eu1 Se1 1_565 . . 50.271(10) ?
Eu1 Eu1 F1 1_565 . . 90.000(8) ?
Eu1 Eu1 F1 1_565 . 1_655 90.000(8) ?
Eu1 Eu1 F1 1_565 . 3_555 145.92(3) ?
Eu1 Eu1 F1 1_565 . 3_565 34.075(11) ?
Eu1 Eu1 Eu1 1_655 . 5_546 120.728(15) ?
Eu1 Eu1 Eu1 1_655 . 5_556 120.728(15) ?
Eu1 Eu1 Eu1 1_655 . 5_646 59.272(10) ?
Eu1 Eu1 Eu1 1_655 . 5_656 59.272(10) ?
Eu1 Eu1 Ag1 1_655 . 1_455 122.954(19) ?
Eu1 Eu1 Ag1 1_655 . . 57.046(11) ?
Eu1 Eu1 Ag1 1_655 . 3_545 90.000(12) ?
Eu1 Eu1 Ag1 1_655 . 3_555 90.000(12) ?
Eu1 Eu1 Se1 1_655 . 1_445 129.729(14) ?
Eu1 Eu1 Se1 1_655 . 1_455 129.729(14) ?
Eu1 Eu1 Se1 1_655 . 1_545 50.271(10) ?
Eu1 Eu1 Se1 1_655 . . 50.271(10) ?
Eu1 Eu1 F1 1_655 . . 145.92(3) ?
Eu1 Eu1 F1 1_655 . 1_655 34.075(11) ?
Eu1 Eu1 F1 1_655 . 3_555 90.000(8) ?
Eu1 Eu1 F1 1_655 . 3_565 90.000(8) ?
Eu1 Eu1 Eu1 5_546 . 5_556 61.456(10) ?
Eu1 Eu1 Eu1 5_546 . 5_646 61.456(10) ?
Eu1 Eu1 Eu1 5_546 . 5_656 92.541(18) ?
Eu1 Eu1 Ag1 5_546 . 1_455 107.583(7) ?
Eu1 Eu1 Ag1 5_546 . . 149.091(7) ?
Eu1 Eu1 Ag1 5_546 . 3_545 107.583(7) ?
Eu1 Eu1 Ag1 5_546 . 3_555 149.091(7) ?
Eu1 Eu1 Se1 5_546 . 1_445 69.05(2) ?
Eu1 Eu1 Se1 5_546 . 1_455 107.197(14) ?
Eu1 Eu1 Se1 5_546 . 1_545 107.197(14) ?
Eu1 Eu1 Se1 5_546 . . 161.59(3) ?
Eu1 Eu1 F1 5_546 . . 35.852(7) ?
Eu1 Eu1 F1 5_546 . 1_655 92.060(19) ?
Eu1 Eu1 F1 5_546 . 3_555 35.852(7) ?
Eu1 Eu1 F1 5_546 . 3_565 92.060(19) ?
Eu1 Eu1 Eu1 5_556 . 5_646 92.541(18) ?
Eu1 Eu1 Eu1 5_556 . 5_656 61.456(10) ?
Eu1 Eu1 Ag1 5_556 . 1_455 107.583(7) ?
Eu1 Eu1 Ag1 5_556 . . 149.091(7) ?
Eu1 Eu1 Ag1 5_556 . 3_545 149.091(7) ?
Eu1 Eu1 Ag1 5_556 . 3_555 107.583(7) ?
Eu1 Eu1 Se1 5_556 . 1_445 107.197(14) ?
Eu1 Eu1 Se1 5_556 . 1_455 69.05(2) ?
Eu1 Eu1 Se1 5_556 . 1_545 161.59(3) ?
Eu1 Eu1 Se1 5_556 . . 107.197(14) ?
Eu1 Eu1 F1 5_556 . . 35.852(7) ?
Eu1 Eu1 F1 5_556 . 1_655 92.060(19) ?
Eu1 Eu1 F1 5_556 . 3_555 92.060(19) ?
Eu1 Eu1 F1 5_556 . 3_565 35.852(7) ?
Eu1 Eu1 Eu1 5_646 . 5_656 61.456(10) ?
Eu1 Eu1 Ag1 5_646 . 1_455 149.091(7) ?
Eu1 Eu1 Ag1 5_646 . . 107.583(7) ?
Eu1 Eu1 Ag1 5_646 . 3_545 107.583(7) ?
Eu1 Eu1 Ag1 5_646 . 3_555 149.091(7) ?
Eu1 Eu1 Se1 5_646 . 1_445 107.197(14) ?
Eu1 Eu1 Se1 5_646 . 1_455 161.59(3) ?
Eu1 Eu1 Se1 5_646 . 1_545 69.05(2) ?
Eu1 Eu1 Se1 5_646 . . 107.197(14) ?
Eu1 Eu1 F1 5_646 . . 92.060(19) ?
Eu1 Eu1 F1 5_646 . 1_655 35.852(7) ?
Eu1 Eu1 F1 5_646 . 3_555 35.852(7) ?
Eu1 Eu1 F1 5_646 . 3_565 92.060(19) ?
Eu1 Eu1 Ag1 5_656 . 1_455 149.091(7) ?
Eu1 Eu1 Ag1 5_656 . . 107.583(7) ?
Eu1 Eu1 Ag1 5_656 . 3_545 149.091(7) ?
Eu1 Eu1 Ag1 5_656 . 3_555 107.583(7) ?
Eu1 Eu1 Se1 5_656 . 1_445 161.59(3) ?
Eu1 Eu1 Se1 5_656 . 1_455 107.197(14) ?
Eu1 Eu1 Se1 5_656 . 1_545 107.197(14) ?
Eu1 Eu1 Se1 5_656 . . 69.05(2) ?
Eu1 Eu1 F1 5_656 . . 92.060(19) ?
Eu1 Eu1 F1 5_656 . 1_655 35.852(7) ?
Eu1 Eu1 F1 5_656 . 3_555 92.060(19) ?
Eu1 Eu1 F1 5_656 . 3_565 35.852(7) ?
Ag1 Eu1 Ag1 1_455 . . 65.908(12) ?
Ag1 Eu1 Ag1 1_455 . 3_545 45.243(8) ?
Ag1 Eu1 Ag1 1_455 . 3_555 45.243(8) ?
Ag1 Eu1 Se1 1_455 . 1_445 45.042(18) ?
Ag1 Eu1 Se1 1_455 . 1_455 45.042(18) ?
Ag1 Eu1 Se1 1_455 . 1_545 89.36(2) ?
Ag1 Eu1 Se1 1_455 . . 89.36(2) ?
Ag1 Eu1 F1 1_455 . . 91.121(8) ?
Ag1 Eu1 F1 1_455 . 1_655 157.03(2) ?
Ag1 Eu1 F1 1_455 . 3_555 118.043(9) ?
Ag1 Eu1 F1 1_455 . 3_565 118.043(9) ?
Ag1 Eu1 Ag1 . . 3_545 45.243(8) ?
Ag1 Eu1 Ag1 . . 3_555 45.243(8) ?
Ag1 Eu1 Se1 . . 1_445 89.36(2) ?
Ag1 Eu1 Se1 . . 1_455 89.36(2) ?
Ag1 Eu1 Se1 . . 1_545 45.042(18) ?
Ag1 Eu1 Se1 . . . 45.042(18) ?
Ag1 Eu1 F1 . . . 157.03(2) ?
Ag1 Eu1 F1 . . 1_655 91.121(8) ?
Ag1 Eu1 F1 . . 3_555 118.043(9) ?
Ag1 Eu1 F1 . . 3_565 118.043(9) ?
Ag1 Eu1 Ag1 3_545 . 3_555 65.908(12) ?
Ag1 Eu1 Se1 3_545 . 1_445 45.042(18) ?
Ag1 Eu1 Se1 3_545 . 1_455 89.36(2) ?
Ag1 Eu1 Se1 3_545 . 1_545 45.042(18) ?
Ag1 Eu1 Se1 3_545 . . 89.36(2) ?
Ag1 Eu1 F1 3_545 . . 118.043(9) ?
Ag1 Eu1 F1 3_545 . 1_655 118.043(9) ?
Ag1 Eu1 F1 3_545 . 3_555 91.121(8) ?
Ag1 Eu1 F1 3_545 . 3_565 157.03(2) ?
Ag1 Eu1 Se1 3_555 . 1_445 89.36(2) ?
Ag1 Eu1 Se1 3_555 . 1_455 45.042(18) ?
Ag1 Eu1 Se1 3_555 . 1_545 89.36(2) ?
Ag1 Eu1 Se1 3_555 . . 45.042(18) ?
Ag1 Eu1 F1 3_555 . . 118.043(9) ?
Ag1 Eu1 F1 3_555 . 1_655 118.043(9) ?
Ag1 Eu1 F1 3_555 . 3_555 157.03(2) ?
Ag1 Eu1 F1 3_555 . 3_565 91.121(8) ?
Se1 Eu1 Se1 1_445 . 1_455 79.459(14) ?
Se1 Eu1 Se1 1_445 . 1_545 79.459(14) ?
Se1 Eu1 Se1 1_445 . . 129.35(4) ?
Se1 Eu1 F1 1_445 . . 73.155(15) ?
Se1 Eu1 F1 1_445 . 1_655 140.270(9) ?
Se1 Eu1 F1 1_445 . 3_555 73.155(15) ?
Se1 Eu1 F1 1_445 . 3_565 140.270(9) ?
Se1 Eu1 Se1 1_455 . 1_545 129.35(4) ?
Se1 Eu1 Se1 1_455 . . 79.459(14) ?
Se1 Eu1 F1 1_455 . . 73.155(15) ?
Se1 Eu1 F1 1_455 . 1_655 140.270(9) ?
Se1 Eu1 F1 1_455 . 3_555 140.270(9) ?
Se1 Eu1 F1 1_455 . 3_565 73.155(15) ?
Se1 Eu1 Se1 1_545 . . 79.459(14) ?
Se1 Eu1 F1 1_545 . . 140.270(9) ?
Se1 Eu1 F1 1_545 . 1_655 73.155(15) ?
Se1 Eu1 F1 1_545 . 3_555 73.155(15) ?
Se1 Eu1 F1 1_545 . 3_565 140.270(9) ?
Se1 Eu1 F1 . . . 140.270(9) ?
Se1 Eu1 F1 . . 1_655 73.155(15) ?
Se1 Eu1 F1 . . 3_555 140.270(9) ?
Se1 Eu1 F1 . . 3_565 73.155(15) ?
F1 Eu1 F1 . . 1_655 111.85(3) ?
F1 Eu1 F1 . . 3_555 71.705(13) ?
F1 Eu1 F1 . . 3_565 71.705(13) ?
F1 Eu1 F1 1_655 . 3_555 71.705(13) ?
F1 Eu1 F1 1_655 . 3_565 71.705(13) ?
F1 Eu1 F1 3_555 . 3_565 111.85(3) ?
Eu1 Ag1 Eu1 . . 1_655 65.908(8) ?
Eu1 Ag1 Eu1 . . 5_645 134.757(5) ?
Eu1 Ag1 Eu1 . . 5_655 134.757(5) ?
Eu1 Ag1 Ag1 . . 3_545 67.378(4) ?
Eu1 Ag1 Ag1 . . 3_555 67.378(4) ?
Eu1 Ag1 Ag1 . . 3_645 112.622(4) ?
Eu1 Ag1 Ag1 . . 3_655 112.622(4) ?
Eu1 Ag1 Se1 . . 1_545 56.497(15) ?
Eu1 Ag1 Se1 . . . 56.497(15) ?
Eu1 Ag1 Se1 . . 5_645 98.18(2) ?
Eu1 Ag1 Se1 . . 5_745 164.09(2) ?
Eu1 Ag1 Eu1 1_655 . 5_645 134.757(5) ?
Eu1 Ag1 Eu1 1_655 . 5_655 134.757(5) ?
Eu1 Ag1 Ag1 1_655 . 3_545 112.622(4) ?
Eu1 Ag1 Ag1 1_655 . 3_555 112.622(4) ?
Eu1 Ag1 Ag1 1_655 . 3_645 67.378(4) ?
Eu1 Ag1 Ag1 1_655 . 3_655 67.378(4) ?
Eu1 Ag1 Se1 1_655 . 1_545 56.497(15) ?
Eu1 Ag1 Se1 1_655 . . 56.497(15) ?
Eu1 Ag1 Se1 1_655 . 5_645 164.09(2) ?
Eu1 Ag1 Se1 1_655 . 5_745 98.18(2) ?
Eu1 Ag1 Eu1 5_645 . 5_655 65.908(8) ?
Eu1 Ag1 Ag1 5_645 . 3_545 67.378(4) ?
Eu1 Ag1 Ag1 5_645 . 3_555 112.622(4) ?
Eu1 Ag1 Ag1 5_645 . 3_645 67.378(4) ?
Eu1 Ag1 Ag1 5_645 . 3_655 112.622(4) ?
Eu1 Ag1 Se1 5_645 . 1_545 98.18(2) ?
Eu1 Ag1 Se1 5_645 . . 164.09(2) ?
Eu1 Ag1 Se1 5_645 . 5_645 56.497(15) ?
Eu1 Ag1 Se1 5_645 . 5_745 56.497(15) ?
Eu1 Ag1 Ag1 5_655 . 3_545 112.622(4) ?
Eu1 Ag1 Ag1 5_655 . 3_555 67.378(4) ?
Eu1 Ag1 Ag1 5_655 . 3_645 112.622(4) ?
Eu1 Ag1 Ag1 5_655 . 3_655 67.378(4) ?
Eu1 Ag1 Se1 5_655 . 1_545 164.09(2) ?
Eu1 Ag1 Se1 5_655 . . 98.18(2) ?
Eu1 Ag1 Se1 5_655 . 5_645 56.497(15) ?
Eu1 Ag1 Se1 5_655 . 5_745 56.497(15) ?
Ag1 Ag1 Ag1 3_545 . 3_555 90.0000(6) ?
Ag1 Ag1 Ag1 3_545 . 3_645 90.0000(6) ?
Ag1 Ag1 Ag1 3_545 . 3_655 180 ?
Ag1 Ag1 Se1 3_545 . 1_545 57.820(11) ?
Ag1 Ag1 Se1 3_545 . . 122.180(11) ?
Ag1 Ag1 Se1 3_545 . 5_645 57.820(11) ?
Ag1 Ag1 Se1 3_545 . 5_745 122.180(11) ?
Ag1 Ag1 Ag1 3_555 . 3_645 180 ?
Ag1 Ag1 Ag1 3_555 . 3_655 90.0000(6) ?
Ag1 Ag1 Se1 3_555 . 1_545 122.180(11) ?
Ag1 Ag1 Se1 3_555 . . 57.820(11) ?
Ag1 Ag1 Se1 3_555 . 5_645 57.820(11) ?
Ag1 Ag1 Se1 3_555 . 5_745 122.180(11) ?
Ag1 Ag1 Ag1 3_645 . 3_655 90.0000(6) ?
Ag1 Ag1 Se1 3_645 . 1_545 57.820(11) ?
Ag1 Ag1 Se1 3_645 . . 122.180(11) ?
Ag1 Ag1 Se1 3_645 . 5_645 122.180(11) ?
Ag1 Ag1 Se1 3_645 . 5_745 57.820(11) ?
Ag1 Ag1 Se1 3_655 . 1_545 122.180(11) ?
Ag1 Ag1 Se1 3_655 . . 57.820(11) ?
Ag1 Ag1 Se1 3_655 . 5_645 122.180(11) ?
Ag1 Ag1 Se1 3_655 . 5_745 57.820(11) ?
Se1 Ag1 Se1 1_545 . . 97.73(3) ?
Se1 Ag1 Se1 1_545 . 5_645 115.640(15) ?
Se1 Ag1 Se1 1_545 . 5_745 115.640(15) ?
Se1 Ag1 Se1 . . 5_645 115.640(15) ?
Se1 Ag1 Se1 . . 5_745 115.640(15) ?
Se1 Ag1 Se1 5_645 . 5_745 97.73(3) ?
Eu1 Se1 Eu1 . . 1_565 79.459(17) ?
Eu1 Se1 Eu1 . . 1_655 79.459(17) ?
Eu1 Se1 Eu1 . . 1_665 129.35(4) ?
Eu1 Se1 Ag1 . . . 78.461(10) ?
Eu1 Se1 Ag1 . . 1_565 139.708(15) ?
Eu1 Se1 Ag1 . . 3_555 78.461(10) ?
Eu1 Se1 Ag1 . . 3_655 139.708(15) ?
Eu1 Se1 Eu1 1_565 . 1_655 129.35(4) ?
Eu1 Se1 Eu1 1_565 . 1_665 79.459(17) ?
Eu1 Se1 Ag1 1_565 . . 139.708(15) ?
Eu1 Se1 Ag1 1_565 . 1_565 78.461(10) ?
Eu1 Se1 Ag1 1_565 . 3_555 78.461(10) ?
Eu1 Se1 Ag1 1_565 . 3_655 139.708(15) ?
Eu1 Se1 Eu1 1_655 . 1_665 79.459(17) ?
Eu1 Se1 Ag1 1_655 . . 78.461(10) ?
Eu1 Se1 Ag1 1_655 . 1_565 139.708(15) ?
Eu1 Se1 Ag1 1_655 . 3_555 139.708(15) ?
Eu1 Se1 Ag1 1_655 . 3_655 78.461(10) ?
Eu1 Se1 Ag1 1_665 . . 139.708(15) ?
Eu1 Se1 Ag1 1_665 . 1_565 78.461(10) ?
Eu1 Se1 Ag1 1_665 . 3_555 139.708(15) ?
Eu1 Se1 Ag1 1_665 . 3_655 78.461(10) ?
Ag1 Se1 Ag1 . . 1_565 97.73(4) ?
Ag1 Se1 Ag1 . . 3_555 64.36(2) ?
Ag1 Se1 Ag1 . . 3_655 64.36(2) ?
Ag1 Se1 Ag1 1_565 . 3_555 64.36(2) ?
Ag1 Se1 Ag1 1_565 . 3_655 64.36(2) ?
Ag1 Se1 Ag1 3_555 . 3_655 97.73(4) ?
Eu1 F1 Eu1 1_455 . . 111.85(2) ?
Eu1 F1 Eu1 1_455 . 5_546 108.295(10) ?
Eu1 F1 Eu1 1_455 . 5_556 108.295(10) ?
Eu1 F1 Eu1 . . 5_546 108.295(10) ?
Eu1 F1 Eu1 . . 5_556 108.295(10) ?
Eu1 F1 Eu1 5_546 . 5_556 111.85(2) ?

loop_
_geom_bond_atom_site_label_1
_geom_bond_atom_site_label_2
_geom_bond_site_symmetry_1
_geom_bond_site_symmetry_2
_geom_bond_distance
_geom_bond_publ_flag
Eu1 Eu1 . 1_455 4.15427(7) ?
Eu1 Eu1 . 1_545 4.15427(7) ?
Eu1 Eu1 . 1_565 4.15427(7) ?
Eu1 Eu1 . 1_655 4.15427(7) ?
Eu1 Eu1 . 5_546 4.0651(7) ?
Eu1 Eu1 . 5_556 4.0651(7) ?
Eu1 Eu1 . 5_646 4.0651(7) ?
Eu1 Eu1 . 5_656 4.0651(7) ?
Eu1 Ag1 . 1_455 3.8185(6) ?
Eu1 Ag1 . . 3.8185(6) ?
Eu1 Ag1 . 3_545 3.8185(6) ?
Eu1 Ag1 . 3_555 3.8185(6) ?
Eu1 Se1 . 1_445 3.2498(6) ?
Eu1 Se1 . 1_455 3.2498(6) ?
Eu1 Se1 . 1_545 3.2498(6) ?
Eu1 Se1 . . 3.2498(6) ?
Eu1 F1 . . 2.5077(4) ?
Eu1 F1 . 1_655 2.5077(4) ?
Eu1 F1 . 3_555 2.5077(4) ?
Eu1 F1 . 3_565 2.5077(4) ?
Ag1 Ag1 . 3_545 2.93751(3) ?
Ag1 Ag1 . 3_555 2.93751(3) ?
Ag1 Ag1 . 3_645 2.93751(3) ?
Ag1 Ag1 . 3_655 2.93751(3) ?
Ag1 Se1 . 1_545 2.7578(8) ?
Ag1 Se1 . . 2.7578(8) ?
Ag1 Se1 . 5_645 2.7578(8) ?
Ag1 Se1 . 5_745 2.7578(8) ?

loop_
_restr_angle_atom_site_label_1
_restr_angle_site_symmetry_1
_restr_angle_atom_site_label_2
_restr_angle_site_symmetry_2
_restr_angle_atom_site_label_3
_restr_angle_site_symmetry_3
_restr_angle_target
_restr_angle_target_weight_param
? ? ? ? ? ? ? ?

loop_
_restr_distance_atom_site_label_1
_restr_distance_site_symmetry_1
_restr_distance_atom_site_label_2
_restr_distance_site_symmetry_2
_restr_distance_target
_restr_distance_target_weight_param
? ? ? ? ? ?

loop_
_restr_equal_angle_atom_site_label_1
_restr_equal_angle_site_symmetry_1
_restr_equal_angle_atom_site_label_2
_restr_equal_angle_site_symmetry_2
_restr_equal_angle_atom_site_label_3
_restr_equal_angle_site_symmetry_3
_restr_equal_angle_class_class_id
_restr_equal_angle_class_target_weight_param
? ? ? ? ? ? ? ?

loop_
_restr_equal_distance_atom_site_label_1
_restr_equal_distance_site_symmetry_1
_restr_equal_distance_atom_site_label_2
_restr_equal_distance_site_symmetry_2
_restr_equal_distance_class_class_id
_restr_equal_distance_class_target_weight_param
? ? ? ? ? ?

loop_
_restr_equal_torsion_atom_site_label_1
_restr_equal_torsion_site_symmetry_1
_restr_equal_torsion_atom_site_label_2
_restr_equal_torsion_site_symmetry_2
_restr_equal_torsion_atom_site_label_3
_restr_equal_torsion_site_symmetry_3
_restr_equal_torsion_atom_site_label_4
_restr_equal_torsion_site_symmetry_4
_restr_equal_torsion_class_class_id
_restr_equal_torsion_class_target_weight_param
? ? ? ? ? ? ? ? ? ?

loop_
_restr_torsion_atom_site_label_1
_restr_torsion_site_symmetry_1
_restr_torsion_atom_site_label_2
_restr_torsion_site_symmetry_2
_restr_torsion_atom_site_label_3
_restr_torsion_site_symmetry_3
_restr_torsion_atom_site_label_4
_restr_torsion_site_symmetry_4
_restr_torsion_angle_target
_restr_torsion_weight_param
? ? ? ? ? ? ? ? ? ?
